data_9002263
loop_
_publ_author_name
'Hawthorne, F. C.'
'Cooper, M. A.'
'Grice, J. D.'
'Ottolini, L.'

_publ_section_title
;
 A new anhydrous amphibole from the Eifel region, Germany:
 Description and crystal structure of obertiite, NaNa2(Mg3FeTi)Si8O22O2
 Note: M1A and M1 are interchanged in the bond length table
;
_journal_name_full 'American Mineralogist'
_journal_page_first 236
_journal_page_last 241
_journal_volume 85
_journal_year 2000
_chemical_formula_sum 'Al0.03 Ca2 Fe0.71 K0.18 Mg2.13 Mn0.37 Na2.66 O24 Si8 Ti0.86'
_chemical_name_mineral Obertiite
_space_group_IT_number 12
_symmetry_space_group_name_Hall '-C 2y'
_symmetry_space_group_name_H-M 'C 1 2/m 1'
_cell_angle_alpha 90
_cell_angle_beta 104.05
_cell_angle_gamma 90
_cell_formula_units_Z 2
_cell_length_a 9.776
_cell_length_b 17.919
_cell_length_c 5.292
_cell_volume 899.299
_database_code_amcsd 0002347
_exptl_crystal_density_diffrn 3.363
_cod_original_formula_sum 'O24 Si8 Ti.86 Mn.37 Mg2.13 Fe.71 Al.03 Na2.66 Ca2 K.18'
_cod_database_code 9002263

loop_
_space_group_symop_operation_xyz
x,y,z
1/2+x,1/2+y,z
x,-y,z
1/2+x,1/2-y,z
-x,y,-z
1/2-x,1/2+y,-z
-x,-y,-z
1/2-x,1/2-y,-z

loop_
_atom_site_aniso_label
_atom_site_aniso_U_11
_atom_site_aniso_U_22
_atom_site_aniso_U_33
_atom_site_aniso_U_12
_atom_site_aniso_U_13
_atom_site_aniso_U_23
O1 0.00620 0.00470 0.00910 0.00000 0.00070 0.00050
O2 0.00520 0.01280 0.00400 0.00000 0.00010 -0.00070
O3 0.00540 0.01270 0.00430 0.00000 0.00210 0.00000
O4 0.01150 0.00680 0.01110 0.00120 0.00050 -0.00360
O5 0.00690 0.01300 0.00750 0.00490 0.00300 -0.00080
O6 0.00840 0.01050 0.00660 -0.00460 0.00030 -0.00010
O7 0.00990 0.00870 0.01380 0.00000 0.00510 0.00000
SiT1 0.00580 0.00550 0.00500 -0.00040 0.00130 0.00080
SiT2 0.00510 0.00630 0.00400 0.00030 0.00010 -0.00080
Ti1A 0.00940 0.00940 0.00470 0.00000 0.00020 0.00000
Mn1A 0.00940 0.00940 0.00470 0.00000 0.00020 0.00000
Mg1 0.00940 0.00940 0.00470 0.00000 0.00020 0.00000
Mg2 0.00770 0.00840 0.00690 0.00000 0.00240 0.00000
Fe2 0.00770 0.00840 0.00690 0.00000 0.00240 0.00000
Al2 0.00770 0.00840 0.00690 0.00000 0.00240 0.00000
Mg3 0.00680 0.00820 0.00810 0.00000 0.00070 0.00000
Na4 0.02400 0.01590 0.02530 0.00000 0.01600 0.00000
Fe4 0.02400 0.01590 0.02530 0.00000 0.01600 0.00000
Ca4 0.02400 0.01590 0.02530 0.00000 0.01600 0.00000

loop_
_atom_site_label
_atom_site_fract_x
_atom_site_fract_y
_atom_site_fract_z
_atom_site_occupancy
_atom_site_U_iso_or_equiv
_atom_site_type_symbol
_atom_site_attached_hydrogens
O1 0.11360 0.08580 0.21760 1.00000 ? O 0
O2 0.11700 0.16520 0.72490 1.00000 ? O 0
O3 0.10340 0.00000 0.70610 1.00000 ? O 0
O4 0.35780 0.25080 0.79950 1.00000 ? O 0
O5 0.34970 0.12760 0.08050 1.00000 ? O 0
O6 0.34610 0.12000 0.57980 1.00000 ? O 0
O7 0.34340 0.00000 0.29960 1.00000 ? O 0
SiT1 0.28360 0.08524 0.29410 1.00000 ? Si 0
SiT2 0.28830 0.17078 0.79850 1.00000 ? Si 0
Ti1A 0.00000 0.07880 0.50000 0.43000 ? Ti 0
Mn1A 0.00000 0.07880 0.50000 0.18500 ? Mn 0
Mg1 0.00000 0.09100 0.50000 0.38500 ? Mg 0
Mg2 0.00000 0.18172 0.00000 0.66000 ? Mg 0
Fe2 0.00000 0.18172 0.00000 0.32500 ? Fe 0
Al2 0.00000 0.18172 0.00000 0.01500 ? Al 0
Mg3 0.00000 0.00000 0.00000 0.04000 ? Mg 0
Na4 0.00000 0.27380 0.50000 0.92000 ? Na 0
Fe4 0.00000 0.27380 0.50000 0.03000 ? Fe 0
Ca4 0.00000 0.27380 0.50000 1.00000 ? Ca 0
KAm 0.04800 0.50000 0.10100 0.09000 0.02000 K 0
NaAm 0.04800 0.50000 0.10100 0.19000 0.02000 Na 0
NaA2 0.00000 0.48860 0.00000 0.22000 0.02000 Na 0

loop_
_cod_changelog_entry_id
_cod_changelog_entry_author
_cod_changelog_entry_date
_cod_changelog_entry_text
1
;cod-tools version 3.8.0
Id: cif_guess_AMCSD_atom_types 9581 2023-05-17 12:35:41Z saulius
;
2023-05-23T09:14:18+03:00
;Derived atom types and hydrogen counts
from atom names that follow the AMCSD naming convention
(Wat == water, O-H == hydroxyl).
;

loop_
_cod_related_entry_id
_cod_related_entry_database
_cod_related_entry_code
1 AMCSD 0002347
